data_7046886
loop_
_publ_author_name
'Albertin, Gabriele'
'Antoniutti, Stefano'
'Bortoluzzi, Marco'
'Castro, Jes\'us'
'Ferraro, Valentina'

_publ_section_title
;
 Preparation and reactivity of half-sandwich dioxygen complexes of
 ruthenium.
;
_journal_issue 27
_journal_name_full 'Dalton transactions (Cambridge, England : 2003)'
_journal_page_first 9173
_journal_page_last 9184
_journal_paper_doi 10.1039/c8dt01871e
_journal_volume 47
_journal_year 2018
_chemical_formula_moiety 'C34 H45 O5 P2 Ru, C24 H20 B'
_chemical_formula_sum 'C58 H65 B O5 P2 Ru'
_chemical_formula_weight 1015.92
_space_group_crystal_system triclinic
_space_group_IT_number 2
_space_group_name_Hall '-P 1'
_space_group_name_H-M_alt 'P -1'
_symmetry_space_group_name_Hall '-P 1'
_symmetry_space_group_name_H-M 'P -1'
_atom_sites_solution_hydrogens geom
_audit_creation_method SHELXL-2018/3
_audit_update_record
;
2018-06-08 deposited with the CCDC.
2018-06-19 downloaded from the CCDC.
;
_cell_angle_alpha 98.425(3)
_cell_angle_beta 102.113(3)
_cell_angle_gamma 90.545(3)
_cell_formula_units_Z 2
_cell_length_a 10.7189(9)
_cell_length_b 14.4422(13)
_cell_length_c 17.6629(16)
_cell_measurement_reflns_used 9532
_cell_measurement_temperature 100(2)
_cell_measurement_theta_max 28.34
_cell_measurement_theta_min 2.49
_cell_volume 2642.3(4)
_computing_cell_refinement 'Bruker SAINT'
_computing_data_collection 'Bruker APEX3'
_computing_data_reduction 'Bruker SAINT'
_computing_molecular_graphics 'Ortep-3 for Windows (Farrugia, 1997)'
_computing_structure_refinement 'SHELXL-2018/3 (Sheldrick, 2018)'
_computing_structure_solution 'SHELXT-2014/5 (Sheldrick, 2014)'
_diffrn_ambient_temperature 100(2)
_diffrn_measured_fraction_theta_full 0.999
_diffrn_measured_fraction_theta_max 0.991
_diffrn_measurement_device_type 'Bruker D8 Venture Photon 100 CMOS'
_diffrn_measurement_method '\f and \w scans'
_diffrn_radiation_monochromator 'Incoatec HeliosTM multilayer optics'
_diffrn_radiation_source 'Incoatec high brillance I\muS microsource'
_diffrn_radiation_type MoK\a
_diffrn_radiation_wavelength 0.71073
_diffrn_reflns_av_R_equivalents 0.0329
_diffrn_reflns_av_unetI/netI 0.0147
_diffrn_reflns_Laue_measured_fraction_full 0.999
_diffrn_reflns_Laue_measured_fraction_max 0.991
_diffrn_reflns_limit_h_max 14
_diffrn_reflns_limit_h_min -14
_diffrn_reflns_limit_k_max 19
_diffrn_reflns_limit_k_min -19
_diffrn_reflns_limit_l_max 23
_diffrn_reflns_limit_l_min -23
_diffrn_reflns_number 163708
_diffrn_reflns_point_group_measured_fraction_full 0.999
_diffrn_reflns_point_group_measured_fraction_max 0.991
_diffrn_reflns_theta_full 25.242
_diffrn_reflns_theta_max 28.458
_diffrn_reflns_theta_min 2.364
_exptl_absorpt_coefficient_mu 0.404
_exptl_absorpt_correction_T_max 0.7444
_exptl_absorpt_correction_T_min 0.7206
_exptl_absorpt_correction_type multi-scan
_exptl_absorpt_process_details 'SADABS-2016/2 (Bruker AXS Inc.)'
_exptl_crystal_colour yellow
_exptl_crystal_density_diffrn 1.277
_exptl_crystal_description prism
_exptl_crystal_F_000 1064
_exptl_crystal_size_max 0.211
_exptl_crystal_size_mid 0.142
_exptl_crystal_size_min 0.063
_refine_diff_density_max 0.476
_refine_diff_density_min -0.505
_refine_diff_density_rms 0.057
_refine_ls_extinction_method none
_refine_ls_goodness_of_fit_ref 1.049
_refine_ls_hydrogen_treatment constr
_refine_ls_matrix_type full
_refine_ls_number_parameters 632
_refine_ls_number_reflns 13229
_refine_ls_number_restraints 0
_refine_ls_restrained_S_all 1.049
_refine_ls_R_factor_all 0.0280
_refine_ls_R_factor_gt 0.0244
_refine_ls_shift/su_max 0.003
_refine_ls_shift/su_mean 0.000
_refine_ls_structure_factor_coef Fsqd
_refine_ls_weighting_details 'w=1/[\s^2^(Fo^2^)+(0.0285P)^2^+1.8677P] where P=(Fo^2^+2Fc^2^)/3'
_refine_ls_weighting_scheme calc
_refine_ls_wR_factor_gt 0.0618
_refine_ls_wR_factor_ref 0.0635
_reflns_Friedel_coverage 0.000
_reflns_number_gt 12193
_reflns_number_total 13230
_reflns_threshold_expression 'I > 2\s(I)'
_cod_data_source_file c8dt01871e3.cif
_cod_data_source_block gg98_on_sq
_cod_depositor_comments 'Adding full bibliography for 7046884--7046886.cif.'
_cod_database_code 7046886
_shelx_shelxl_version_number 2018/3
_shelx_space_group_comment
;
The symmetry employed for this shelxl refinement is uniquely defined
by the following loop, which should always be used as a source of
symmetry information in preference to the above space-group names.
They are only intended as comments.
;
_shelx_estimated_absorpt_t_min 0.920
_shelx_estimated_absorpt_t_max 0.975

loop_
_space_group_symop_operation_xyz
'x, y, z'
'-x, -y, -z'

loop_
_atom_site_label
_atom_site_type_symbol
_atom_site_fract_x
_atom_site_fract_y
_atom_site_fract_z
_atom_site_U_iso_or_equiv
_atom_site_adp_type
_atom_site_occupancy
_atom_site_site_symmetry_order
_atom_site_calc_flag
_atom_site_refinement_flags_posn
_atom_site_refinement_flags_adp
_atom_site_refinement_flags_occupancy
CT1 C 0.627810 0.161407 0.874509 0.000 Uiso 0 1 d . U P
CT2 C 0.464689 0.271480 0.736159 0.000 Uiso 0 1 d . U P
Ru Ru 0.62365(2) 0.23516(2) 0.79246(2) 0.00980(3) Uani 1 1 d . . .
O1 O 0.45718(9) 0.22717(6) 0.71248(6) 0.01553(18) Uani 1 1 d . . .
O2 O 0.47220(9) 0.31578(7) 0.75984(6) 0.01628(19) Uani 1 1 d . . .
C1 C 0.74441(13) 0.16806(9) 0.88766(8) 0.0150(2) Uani 1 1 d . . .
C2 C 0.66518(13) 0.09387(9) 0.83641(8) 0.0150(2) Uani 1 1 d . . .
C3 C 0.53509(13) 0.11319(9) 0.83749(8) 0.0155(2) Uani 1 1 d . . .
C4 C 0.53274(13) 0.19899(9) 0.88964(8) 0.0158(3) Uani 1 1 d . . .
C5 C 0.66150(13) 0.23296(9) 0.92137(7) 0.0152(2) Uani 1 1 d . . .
C6 C 0.88465(14) 0.16399(10) 0.91928(8) 0.0200(3) Uani 1 1 d . . .
H6A H 0.924498 0.227047 0.927606 0.030 Uiso 1 1 calc R U .
H6B H 0.922499 0.122706 0.881782 0.030 Uiso 1 1 calc R U .
H6C H 0.898904 0.139550 0.969178 0.030 Uiso 1 1 calc R U .
C7 C 0.71129(14) 0.00351(9) 0.80073(8) 0.0188(3) Uani 1 1 d . . .
H7A H 0.726480 -0.039535 0.839443 0.028 Uiso 1 1 calc R U .
H7B H 0.790970 0.015658 0.784308 0.028 Uiso 1 1 calc R U .
H7C H 0.646559 -0.024667 0.755097 0.028 Uiso 1 1 calc R U .
C8 C 0.41918(14) 0.05410(10) 0.79500(9) 0.0206(3) Uani 1 1 d . . .
H8A H 0.444626 0.000420 0.761630 0.031 Uiso 1 1 calc R U .
H8B H 0.360768 0.091507 0.762475 0.031 Uiso 1 1 calc R U .
H8C H 0.376181 0.031637 0.833053 0.031 Uiso 1 1 calc R U .
C9 C 0.41443(14) 0.24123(11) 0.90909(9) 0.0227(3) Uani 1 1 d . . .
H9A H 0.436672 0.301925 0.942607 0.034 Uiso 1 1 calc R U .
H9B H 0.374215 0.199338 0.936742 0.034 Uiso 1 1 calc R U .
H9C H 0.354834 0.250126 0.860671 0.034 Uiso 1 1 calc R U .
C10 C 0.70573(14) 0.31092(10) 0.98829(8) 0.0195(3) Uani 1 1 d . . .
H10A H 0.644155 0.360682 0.985277 0.029 Uiso 1 1 calc R U .
H10B H 0.789448 0.336166 0.985299 0.029 Uiso 1 1 calc R U .
H10C H 0.712444 0.286792 1.037979 0.029 Uiso 1 1 calc R U .
P1 P 0.74549(3) 0.37189(2) 0.81568(2) 0.01206(6) Uani 1 1 d . . .
O11 O 0.74446(9) 0.41516(6) 0.73856(5) 0.01547(18) Uani 1 1 d . . .
O12 O 0.70706(9) 0.45534(7) 0.87536(6) 0.01653(19) Uani 1 1 d . . .
O13 O 0.88889(9) 0.36133(7) 0.85785(6) 0.01733(19) Uani 1 1 d . . .
C11A C 0.8119(7) 0.5012(3) 0.7308(2) 0.0203(10) Uani 0.485(11) 1 d . . P
H11A H 0.775985 0.554303 0.760325 0.024 Uiso 0.485(11) 1 calc R U P
H11B H 0.902198 0.497985 0.757818 0.024 Uiso 0.485(11) 1 calc R U P
C11C C 0.7513(8) 0.5140(2) 0.7300(2) 0.0255(11) Uani 0.515(11) 1 d . . P
H11C H 0.678431 0.544709 0.748201 0.031 Uiso 0.515(11) 1 calc R U P
H11D H 0.830503 0.543020 0.765352 0.031 Uiso 0.515(11) 1 calc R U P
C12A C 0.8118(7) 0.5223(4) 0.6631(3) 0.0289(12) Uani 0.485(11) 1 d . . P
H12A H 0.893897 0.507091 0.649201 0.043 Uiso 0.485(11) 1 calc R U P
H12B H 0.798829 0.589424 0.663688 0.043 Uiso 0.485(11) 1 calc R U P
H12C H 0.742729 0.486433 0.624392 0.043 Uiso 0.485(11) 1 calc R U P
C12C C 0.7499(9) 0.5332(4) 0.6550(3) 0.0420(16) Uani 0.515(11) 1 d . . P
H12D H 0.771606 0.477075 0.622774 0.063 Uiso 0.515(11) 1 calc R U P
H12E H 0.812531 0.584169 0.657884 0.063 Uiso 0.515(11) 1 calc R U P
H12F H 0.664553 0.551994 0.631606 0.063 Uiso 0.515(11) 1 calc R U P
C13 C 0.58023(15) 0.49204(12) 0.86068(10) 0.0289(4) Uani 1 1 d . . .
H13A H 0.515361 0.441582 0.857558 0.035 Uiso 1 1 calc R U .
H13C H 0.563366 0.516779 0.810267 0.035 Uiso 1 1 calc R U .
C14 C 0.57257(15) 0.56880(10) 0.92633(9) 0.0237(3) Uani 1 1 d . . .
H14A H 0.585035 0.543093 0.975617 0.036 Uiso 1 1 calc R U .
H14C H 0.488510 0.596179 0.916014 0.036 Uiso 1 1 calc R U .
H14D H 0.639145 0.617318 0.930289 0.036 Uiso 1 1 calc R U .
C15 C 0.98084(17) 0.43811(13) 0.88577(16) 0.0500(6) Uani 1 1 d . . .
H15A H 0.948382 0.485954 0.922170 0.060 Uiso 1 1 calc R U .
H15C H 0.996398 0.467647 0.841252 0.060 Uiso 1 1 calc R U .
C16 C 1.10290(17) 0.40109(14) 0.92737(14) 0.0447(5) Uani 1 1 d . . .
H16A H 1.087361 0.374096 0.972495 0.067 Uiso 1 1 calc R U .
H16C H 1.167676 0.452374 0.945403 0.067 Uiso 1 1 calc R U .
H16D H 1.133196 0.352669 0.891326 0.067 Uiso 1 1 calc R U .
P2 P 0.70458(3) 0.20238(2) 0.67664(2) 0.01073(6) Uani 1 1 d . . .
C21 C 0.66821(12) 0.08040(9) 0.63138(7) 0.0126(2) Uani 1 1 d . . .
C22 C 0.75971(13) 0.02094(9) 0.60796(8) 0.0161(3) Uani 1 1 d . . .
H22 H 0.845495 0.043656 0.615088 0.019 Uiso 1 1 calc R U .
C23 C 0.72541(14) -0.07167(10) 0.57415(8) 0.0190(3) Uani 1 1 d . . .
H23 H 0.787860 -0.111849 0.558228 0.023 Uiso 1 1 calc R U .
C24 C 0.60037(14) -0.10527(10) 0.56372(8) 0.0196(3) Uani 1 1 d . . .
H24 H 0.577494 -0.168602 0.541294 0.024 Uiso 1 1 calc R U .
C25 C 0.50836(14) -0.04616(10) 0.58612(8) 0.0189(3) Uani 1 1 d . . .
H25 H 0.422611 -0.069109 0.578619 0.023 Uiso 1 1 calc R U .
C26 C 0.54172(13) 0.04634(9) 0.61942(8) 0.0156(2) Uani 1 1 d . . .
H26 H 0.478491 0.086624 0.634123 0.019 Uiso 1 1 calc R U .
C31 C 0.63864(12) 0.26424(9) 0.59463(7) 0.0137(2) Uani 1 1 d . . .
C32 C 0.68524(13) 0.24187(10) 0.52607(8) 0.0178(3) Uani 1 1 d . . .
H32 H 0.746210 0.194878 0.523172 0.021 Uiso 1 1 calc R U .
C33 C 0.64272(16) 0.28808(11) 0.46214(9) 0.0250(3) Uani 1 1 d . . .
H33 H 0.676503 0.273986 0.416361 0.030 Uiso 1 1 calc R U .
C34 C 0.55117(18) 0.35458(11) 0.46544(9) 0.0294(3) Uani 1 1 d . . .
H34 H 0.521971 0.386109 0.421842 0.035 Uiso 1 1 calc R U .
C35 C 0.50190(16) 0.37531(11) 0.53241(9) 0.0265(3) Uani 1 1 d . . .
H35 H 0.437621 0.419972 0.533892 0.032 Uiso 1 1 calc R U .
C36 C 0.54595(14) 0.33114(10) 0.59748(8) 0.0181(3) Uani 1 1 d . . .
H36 H 0.513081 0.346481 0.643489 0.022 Uiso 1 1 calc R U .
C41 C 0.87755(12) 0.21956(9) 0.68998(8) 0.0141(2) Uani 1 1 d . . .
C42 C 0.93312(13) 0.28868(10) 0.65867(8) 0.0182(3) Uani 1 1 d . . .
H42 H 0.880622 0.327085 0.626967 0.022 Uiso 1 1 calc R U .
C43 C 1.06568(14) 0.30147(11) 0.67386(9) 0.0250(3) Uani 1 1 d . . .
H43 H 1.103044 0.348133 0.651861 0.030 Uiso 1 1 calc R U .
C44 C 1.14329(14) 0.24673(12) 0.72073(10) 0.0272(3) Uani 1 1 d . . .
H44 H 1.233510 0.255859 0.730937 0.033 Uiso 1 1 calc R U .
C45 C 1.08848(14) 0.17835(11) 0.75277(10) 0.0255(3) Uani 1 1 d . . .
H45 H 1.141187 0.140982 0.785378 0.031 Uiso 1 1 calc R U .
C46 C 0.95662(13) 0.16474(10) 0.73704(9) 0.0196(3) Uani 1 1 d . . .
H46 H 0.919734 0.117455 0.758619 0.024 Uiso 1 1 calc R U .
B B 0.09037(15) 0.79781(11) 0.77776(9) 0.0161(3) Uani 1 1 d . . .
C11B C -0.05385(13) 0.77795(9) 0.79281(8) 0.0168(3) Uani 1 1 d . . .
C12B C -0.16762(14) 0.78027(10) 0.73690(8) 0.0186(3) Uani 1 1 d . . .
H12H H -0.162520 0.792353 0.686171 0.022 Uiso 1 1 calc R U .
C13B C -0.28801(14) 0.76560(10) 0.75262(9) 0.0228(3) Uani 1 1 d . . .
H13B H -0.362335 0.767110 0.712643 0.027 Uiso 1 1 calc R U .
C14B C -0.29986(15) 0.74885(11) 0.82614(10) 0.0254(3) Uani 1 1 d . . .
H14B H -0.381641 0.739300 0.837162 0.030 Uiso 1 1 calc R U .
C15B C -0.18947(16) 0.74631(11) 0.88341(9) 0.0274(3) Uani 1 1 d . . .
H15B H -0.195560 0.735307 0.934262 0.033 Uiso 1 1 calc R U .
C16B C -0.06991(15) 0.75986(11) 0.86648(9) 0.0235(3) Uani 1 1 d . . .
H16B H 0.004015 0.756753 0.906404 0.028 Uiso 1 1 calc R U .
C21B C 0.16686(13) 0.87435(9) 0.85224(8) 0.0165(3) Uani 1 1 d . . .
C22B C 0.10578(14) 0.95321(11) 0.88188(9) 0.0229(3) Uani 1 1 d . . .
H22B H 0.020005 0.962260 0.857274 0.027 Uiso 1 1 calc R U .
C23B C 0.16527(15) 1.01857(11) 0.94559(9) 0.0250(3) Uani 1 1 d . . .
H23B H 0.120210 1.070889 0.963238 0.030 Uiso 1 1 calc R U .
C24B C 0.29040(14) 1.00738(11) 0.98338(9) 0.0217(3) Uani 1 1 d . . .
H24B H 0.331347 1.051245 1.027252 0.026 Uiso 1 1 calc R U .
C25B C 0.35434(14) 0.93096(10) 0.95581(8) 0.0202(3) Uani 1 1 d . . .
H25B H 0.440014 0.922332 0.980867 0.024 Uiso 1 1 calc R U .
C26B C 0.29344(13) 0.86647(10) 0.89133(8) 0.0177(3) Uani 1 1 d . . .
H26B H 0.339849 0.815170 0.873271 0.021 Uiso 1 1 calc R U .
C31B C 0.08073(13) 0.83742(10) 0.69415(8) 0.0175(3) Uani 1 1 d . . .
C32B C 0.03593(15) 0.77714(11) 0.62278(9) 0.0226(3) Uani 1 1 d . . .
H32B H 0.011145 0.714267 0.624443 0.027 Uiso 1 1 calc R U .
C33B C 0.02660(16) 0.80611(12) 0.55010(9) 0.0279(3) Uani 1 1 d . . .
H33B H -0.004961 0.763518 0.503438 0.033 Uiso 1 1 calc R U .
C34B C 0.06337(16) 0.89709(13) 0.54586(10) 0.0313(4) Uani 1 1 d . . .
H34B H 0.057367 0.917269 0.496434 0.038 Uiso 1 1 calc R U .
C35B C 0.10891(16) 0.95822(13) 0.61436(11) 0.0305(4) Uani 1 1 d . . .
H35B H 0.134916 1.020627 0.612046 0.037 Uiso 1 1 calc R U .
C36B C 0.11681(14) 0.92846(11) 0.68709(9) 0.0234(3) Uani 1 1 d . . .
H36B H 0.147864 0.971775 0.733382 0.028 Uiso 1 1 calc R U .
C41B C 0.16912(14) 0.70054(10) 0.76995(8) 0.0183(3) Uani 1 1 d . . .
C42B C 0.28197(15) 0.69889(11) 0.74083(9) 0.0243(3) Uani 1 1 d . . .
H42B H 0.314193 0.755714 0.729653 0.029 Uiso 1 1 calc R U .
C43B C 0.34834(16) 0.61780(12) 0.72771(10) 0.0298(3) Uani 1 1 d . . .
H43B H 0.424342 0.620226 0.708302 0.036 Uiso 1 1 calc R U .
C44B C 0.30355(17) 0.53315(12) 0.74297(10) 0.0329(4) Uani 1 1 d . . .
H44B H 0.346398 0.476992 0.732370 0.039 Uiso 1 1 calc R U .
C45B C 0.19564(17) 0.53261(11) 0.77381(12) 0.0345(4) Uani 1 1 d . . .
H45B H 0.165232 0.475756 0.785961 0.041 Uiso 1 1 calc R U .
C46B C 0.13029(15) 0.61476(11) 0.78746(10) 0.0260(3) Uani 1 1 d . . .
H46B H 0.056886 0.612220 0.809412 0.031 Uiso 1 1 calc R U .

loop_
_atom_site_aniso_label
_atom_site_aniso_U_11
_atom_site_aniso_U_22
_atom_site_aniso_U_33
_atom_site_aniso_U_23
_atom_site_aniso_U_13
_atom_site_aniso_U_12
Ru 0.01008(5) 0.00917(5) 0.00972(5) 0.00030(3) 0.00194(3) 0.00056(3)
O1 0.0123(4) 0.0139(4) 0.0174(5) -0.0019(4) -0.0006(3) 0.0007(3)
O2 0.0139(4) 0.0135(4) 0.0192(5) -0.0015(4) 0.0013(4) 0.0041(3)
C1 0.0190(6) 0.0137(6) 0.0119(6) 0.0037(5) 0.0012(5) 0.0019(5)
C2 0.0202(6) 0.0127(6) 0.0126(6) 0.0043(5) 0.0032(5) 0.0011(5)
C3 0.0203(6) 0.0141(6) 0.0132(6) 0.0040(5) 0.0050(5) -0.0017(5)
C4 0.0196(6) 0.0164(6) 0.0128(6) 0.0029(5) 0.0061(5) 0.0005(5)
C5 0.0202(6) 0.0153(6) 0.0107(6) 0.0030(5) 0.0035(5) 0.0011(5)
C6 0.0197(7) 0.0203(7) 0.0175(6) 0.0032(5) -0.0018(5) 0.0035(5)
C7 0.0259(7) 0.0130(6) 0.0173(6) 0.0031(5) 0.0039(5) 0.0036(5)
C8 0.0215(7) 0.0192(7) 0.0211(7) 0.0023(5) 0.0055(5) -0.0066(5)
C9 0.0211(7) 0.0260(7) 0.0231(7) 0.0004(6) 0.0115(6) 0.0013(6)
C10 0.0271(7) 0.0180(7) 0.0120(6) -0.0005(5) 0.0029(5) -0.0007(5)
P1 0.01288(15) 0.01029(14) 0.01192(15) -0.00045(11) 0.00170(12) 0.00043(11)
O11 0.0211(5) 0.0104(4) 0.0146(4) 0.0009(3) 0.0038(4) -0.0019(4)
O12 0.0185(5) 0.0134(4) 0.0160(5) -0.0026(4) 0.0030(4) 0.0029(4)
O13 0.0141(4) 0.0147(4) 0.0203(5) 0.0004(4) -0.0012(4) -0.0007(4)
C11A 0.026(2) 0.0114(16) 0.0214(16) -0.0006(12) 0.0041(16) -0.0070(16)
C11C 0.042(3) 0.0081(14) 0.0271(17) 0.0027(11) 0.0099(19) -0.0007(16)
C12A 0.048(3) 0.0133(18) 0.027(2) 0.0055(14) 0.011(2) -0.004(2)
C12C 0.080(5) 0.0154(19) 0.0256(19) 0.0072(14) -0.001(3) -0.009(3)
C13 0.0245(8) 0.0289(8) 0.0269(8) -0.0087(6) -0.0007(6) 0.0132(6)
C14 0.0279(8) 0.0175(7) 0.0271(8) -0.0024(6) 0.0126(6) 0.0032(6)
C15 0.0182(8) 0.0213(8) 0.0984(18) 0.0034(10) -0.0107(9) -0.0065(6)
C16 0.0207(8) 0.0379(10) 0.0625(13) -0.0009(9) -0.0142(8) -0.0038(7)
P2 0.01039(14) 0.01039(14) 0.01108(14) 0.00048(11) 0.00234(11) 0.00038(11)
C21 0.0158(6) 0.0112(6) 0.0104(5) 0.0011(4) 0.0023(5) 0.0007(5)
C22 0.0163(6) 0.0155(6) 0.0165(6) 0.0017(5) 0.0042(5) 0.0014(5)
C23 0.0237(7) 0.0151(6) 0.0182(6) 0.0005(5) 0.0053(5) 0.0055(5)
C24 0.0263(7) 0.0117(6) 0.0183(6) -0.0015(5) 0.0017(5) 0.0000(5)
C25 0.0183(6) 0.0175(7) 0.0185(6) -0.0008(5) 0.0013(5) -0.0031(5)
C26 0.0162(6) 0.0149(6) 0.0148(6) -0.0002(5) 0.0029(5) 0.0008(5)
C31 0.0155(6) 0.0119(6) 0.0129(6) 0.0017(5) 0.0014(5) -0.0026(5)
C32 0.0193(6) 0.0172(6) 0.0165(6) 0.0016(5) 0.0038(5) -0.0026(5)
C33 0.0338(8) 0.0260(8) 0.0163(7) 0.0053(6) 0.0064(6) -0.0052(6)
C34 0.0445(10) 0.0231(8) 0.0206(7) 0.0114(6) 0.0018(7) 0.0004(7)
C35 0.0355(9) 0.0184(7) 0.0249(8) 0.0068(6) 0.0017(6) 0.0075(6)
C36 0.0214(7) 0.0147(6) 0.0176(6) 0.0022(5) 0.0027(5) 0.0020(5)
C41 0.0117(6) 0.0144(6) 0.0151(6) -0.0032(5) 0.0039(5) -0.0004(5)
C42 0.0175(6) 0.0186(6) 0.0176(6) -0.0017(5) 0.0049(5) -0.0030(5)
C43 0.0197(7) 0.0296(8) 0.0248(7) -0.0021(6) 0.0079(6) -0.0092(6)
C44 0.0116(6) 0.0363(9) 0.0307(8) -0.0059(7) 0.0054(6) -0.0028(6)
C45 0.0152(7) 0.0279(8) 0.0299(8) -0.0007(6) 0.0003(6) 0.0043(6)
C46 0.0150(6) 0.0205(7) 0.0221(7) 0.0016(5) 0.0026(5) 0.0008(5)
B 0.0186(7) 0.0145(7) 0.0145(7) 0.0038(5) 0.0008(5) -0.0007(5)
C11B 0.0203(7) 0.0128(6) 0.0163(6) 0.0012(5) 0.0022(5) -0.0018(5)
C12B 0.0218(7) 0.0152(6) 0.0181(6) 0.0030(5) 0.0026(5) 0.0009(5)
C13B 0.0195(7) 0.0169(7) 0.0299(8) 0.0024(6) 0.0018(6) -0.0001(5)
C14B 0.0243(7) 0.0186(7) 0.0355(9) 0.0025(6) 0.0125(6) -0.0033(6)
C15B 0.0343(9) 0.0272(8) 0.0225(7) 0.0040(6) 0.0104(6) -0.0066(6)
C16B 0.0250(7) 0.0259(7) 0.0179(7) 0.0043(6) 0.0008(6) -0.0062(6)
C21B 0.0183(6) 0.0145(6) 0.0166(6) 0.0050(5) 0.0017(5) -0.0026(5)
C22B 0.0168(7) 0.0215(7) 0.0261(7) -0.0001(6) -0.0023(6) 0.0013(5)
C23B 0.0228(7) 0.0215(7) 0.0275(8) -0.0034(6) 0.0029(6) 0.0001(6)
C24B 0.0228(7) 0.0224(7) 0.0176(7) 0.0012(5) 0.0009(5) -0.0072(6)
C25B 0.0167(6) 0.0231(7) 0.0197(7) 0.0078(5) -0.0017(5) -0.0040(5)
C26B 0.0184(6) 0.0165(6) 0.0192(6) 0.0065(5) 0.0036(5) -0.0005(5)
C31B 0.0149(6) 0.0198(7) 0.0183(6) 0.0065(5) 0.0026(5) 0.0038(5)
C32B 0.0262(7) 0.0241(7) 0.0187(7) 0.0048(6) 0.0060(6) 0.0058(6)
C33B 0.0299(8) 0.0382(9) 0.0175(7) 0.0053(6) 0.0081(6) 0.0151(7)
C34B 0.0323(9) 0.0458(10) 0.0261(8) 0.0224(7) 0.0169(7) 0.0211(7)
C35B 0.0295(8) 0.0326(9) 0.0367(9) 0.0216(7) 0.0121(7) 0.0067(7)
C36B 0.0212(7) 0.0241(7) 0.0264(8) 0.0103(6) 0.0035(6) 0.0012(6)
C41B 0.0213(7) 0.0164(6) 0.0148(6) 0.0027(5) -0.0015(5) 0.0011(5)
C42B 0.0277(8) 0.0252(7) 0.0214(7) 0.0079(6) 0.0053(6) 0.0059(6)
C43B 0.0291(8) 0.0360(9) 0.0241(8) 0.0058(7) 0.0038(6) 0.0130(7)
C44B 0.0339(9) 0.0239(8) 0.0333(9) -0.0015(7) -0.0062(7) 0.0119(7)
C45B 0.0338(9) 0.0163(7) 0.0483(11) 0.0047(7) -0.0026(8) -0.0012(6)
C46B 0.0237(7) 0.0180(7) 0.0340(8) 0.0042(6) 0.0009(6) -0.0030(6)

loop_
_atom_type_symbol
_atom_type_description
_atom_type_scat_dispersion_real
_atom_type_scat_dispersion_imag
_atom_type_scat_source
C C 0.0033 0.0016 'International Tables Vol C Tables 4.2.6.8 and 6.1.1.4'
H H 0.0000 0.0000 'International Tables Vol C Tables 4.2.6.8 and 6.1.1.4'
B B 0.0013 0.0007 'International Tables Vol C Tables 4.2.6.8 and 6.1.1.4'
N N 0.0061 0.0033 'International Tables Vol C Tables 4.2.6.8 and 6.1.1.4'
O O 0.0106 0.0060 'International Tables Vol C Tables 4.2.6.8 and 6.1.1.4'
P P 0.1023 0.0942 'International Tables Vol C Tables 4.2.6.8 and 6.1.1.4'
Ru Ru -1.2594 0.8363 'International Tables Vol C Tables 4.2.6.8 and 6.1.1.4'

loop_
_geom_angle_atom_site_label_1
_geom_angle_atom_site_label_2
_geom_angle_atom_site_label_3
_geom_angle
C3 CT1 C4 72.20(9)
C3 CT1 C2 71.69(9)
C4 CT1 C2 143.89(9)
C3 CT1 C1 143.69(9)
C4 CT1 C1 144.11(9)
C2 CT1 C1 72.01(9)
C3 CT1 C5 143.74(9)
C4 CT1 C5 71.55(9)
C2 CT1 C5 144.56(9)
C1 CT1 C5 72.56(9)
C3 CT1 Ru 92.32(6)
C4 CT1 Ru 89.68(6)
C2 CT1 Ru 91.78(6)
C1 CT1 Ru 88.44(6)
C5 CT1 Ru 87.81(6)
O2 CT2 O1 179.99(16)
O2 CT2 Ru 90.85(8)
O1 CT2 Ru 89.14(7)
CT2 Ru CT1 120.186(7)
CT2 Ru O1 20.42(3)
CT1 Ru O1 115.45(3)
CT2 Ru O2 20.22(3)
CT1 Ru O2 120.85(3)
O1 Ru O2 40.64(4)
CT2 Ru C5 122.04(4)
CT1 Ru C5 33.25(3)
O1 Ru C5 130.54(5)
O2 Ru C5 110.28(4)
CT2 Ru C1 153.06(4)
CT1 Ru C1 33.02(4)
O1 Ru C1 145.77(5)
O2 Ru C1 147.68(4)
C5 Ru C1 37.76(5)
CT2 Ru C4 91.62(4)
CT1 Ru C4 32.59(3)
O1 Ru C4 94.53(5)
O2 Ru C4 88.54(5)
C5 Ru C4 37.05(5)
C1 Ru C4 62.06(5)
CT2 Ru P1 101.844(11)
CT1 Ru P1 119.988(10)
O1 Ru P1 117.58(3)
O2 Ru P1 85.67(3)
C5 Ru P1 89.12(4)
C1 Ru P1 96.09(4)
C4 Ru P1 117.87(4)
CT2 Ru C2 126.74(4)
CT1 Ru C2 32.03(3)
O1 Ru C2 111.12(4)
O2 Ru C2 139.43(4)
C5 Ru C2 61.83(5)
C1 Ru C2 36.83(5)
C4 Ru C2 61.10(5)
P1 Ru C2 131.01(4)
CT2 Ru C3 94.60(4)
CT1 Ru C3 31.77(3)
O1 Ru C3 84.99(4)
O2 Ru C3 103.67(5)
C5 Ru C3 61.43(5)
C1 Ru C3 61.20(5)
C4 Ru C3 36.57(5)
P1 Ru C3 150.55(3)
C2 Ru C3 36.08(5)
CT2 Ru P2 92.111(10)
CT1 Ru P2 129.297(10)
O1 Ru P2 81.03(3)
O2 Ru P2 102.90(3)
C5 Ru P2 145.79(4)
C1 Ru P2 109.41(4)
C4 Ru P2 155.25(4)
P1 Ru P2 85.207(12)
C2 Ru P2 97.63(3)
C3 Ru P2 118.70(3)
CT2 O1 O2 0.00(8)
CT2 O1 Ru 70.43(7)
O2 O1 Ru 70.43(5)
CT2 O2 O1 0.00(8)
CT2 O2 Ru 68.93(7)
O1 O2 Ru 68.93(5)
CT1 C1 C2 53.98(8)
CT1 C1 C5 53.79(8)
C2 C1 C5 107.77(12)
CT1 C1 C6 166.48(12)
C2 C1 C6 125.25(12)
C5 C1 C6 124.55(12)
CT1 C1 Ru 58.54(5)
C2 C1 Ru 73.84(7)
C5 C1 Ru 70.73(7)
C6 C1 Ru 134.94(10)
CT1 C2 C3 53.99(8)
CT1 C2 C1 54.02(8)
C3 C2 C1 108.01(12)
CT1 C2 C7 170.96(12)
C3 C2 C7 125.43(12)
C1 C2 C7 125.58(12)
CT1 C2 Ru 56.18(5)
C3 C2 Ru 72.22(7)
C1 C2 Ru 69.33(7)
C7 C2 Ru 132.85(9)
CT1 C3 C2 54.32(8)
CT1 C3 C4 53.98(8)
C2 C3 C4 108.30(12)
CT1 C3 C8 177.67(12)
C2 C3 C8 127.17(12)
C4 C3 C8 124.49(13)
CT1 C3 Ru 55.91(5)
C2 C3 Ru 71.70(7)
C4 C3 Ru 69.99(7)
C8 C3 Ru 125.82(9)
CT1 C4 C5 54.40(8)
CT1 C4 C3 53.82(8)
C5 C4 C3 108.23(12)
CT1 C4 C9 177.57(13)
C5 C4 C9 127.00(12)
C3 C4 C9 124.71(13)
CT1 C4 Ru 57.72(5)
C5 C4 Ru 70.29(7)
C3 C4 Ru 73.44(7)
C9 C4 Ru 124.28(10)
CT1 C5 C4 54.05(8)
CT1 C5 C1 53.64(7)
C4 C5 C1 107.69(11)
CT1 C5 C10 171.15(12)
C4 C5 C10 126.52(12)
C1 C5 C10 124.89(12)
CT1 C5 Ru 58.95(5)
C4 C5 Ru 72.66(7)
C1 C5 Ru 71.51(7)
C10 C5 Ru 129.83(9)
O11 P1 O13 108.56(6)
O11 P1 O12 104.86(5)
O13 P1 O12 99.89(5)
O11 P1 Ru 112.48(4)
O13 P1 Ru 113.44(4)
O12 P1 Ru 116.51(4)
C11C O11 C11A 26.63(16)
C11C O11 P1 127.91(16)
C11A O11 P1 127.70(16)
C13 O12 P1 120.78(9)
C15 O13 P1 124.22(10)
C12A C11A O11 120.2(4)
C12C C11C O11 116.3(3)
O12 C13 C14 108.56(12)
O13 C15 C16 108.42(15)
C21 P2 C41 105.55(6)
C21 P2 C31 101.29(6)
C41 P2 C31 104.22(6)
C21 P2 Ru 110.79(4)
C41 P2 Ru 115.36(4)
C31 P2 Ru 118.05(4)
C22 C21 C26 119.27(12)
C22 C21 P2 123.20(10)
C26 C21 P2 117.53(10)
C23 C22 C21 120.16(13)
C24 C23 C22 120.18(13)
C23 C24 C25 119.99(13)
C26 C25 C24 120.13(13)
C25 C26 C21 120.25(12)
C36 C31 C32 119.44(12)
C36 C31 P2 123.49(10)
C32 C31 P2 117.07(10)
C33 C32 C31 120.39(14)
C34 C33 C32 119.86(14)
C33 C34 C35 120.08(14)
C34 C35 C36 120.57(15)
C35 C36 C31 119.60(13)
C46 C41 C42 118.88(12)
C46 C41 P2 118.43(10)
C42 C41 P2 122.59(11)
C43 C42 C41 120.07(14)
C44 C43 C42 120.57(14)
C43 C44 C45 119.65(14)
C46 C45 C44 119.91(15)
C45 C46 C41 120.91(14)
C31B B C41B 105.55(11)
C31B B C21B 111.31(11)
C41B B C21B 110.55(11)
C31B B C11B 110.39(11)
C41B B C11B 111.53(11)
C21B B C11B 107.55(11)
C12B C11B C16B 114.96(13)
C12B C11B B 124.57(12)
C16B C11B B 120.45(12)
C13B C12B C11B 122.83(14)
C14B C13B C12B 120.48(14)
C13B C14B C15B 118.58(14)
C14B C15B C16B 120.25(15)
C15B C16B C11B 122.91(14)
C26B C21B C22B 114.95(13)
C26B C21B B 124.12(12)
C22B C21B B 120.92(12)
C23B C22B C21B 123.06(14)
C24B C23B C22B 120.12(14)
C25B C24B C23B 118.70(14)
C24B C25B C26B 120.39(13)
C25B C26B C21B 122.77(13)
C36B C31B C32B 115.43(13)
C36B C31B B 124.69(13)
C32B C31B B 119.87(12)
C33B C32B C31B 122.67(15)
C34B C33B C32B 119.94(16)
C35B C34B C33B 119.27(14)
C34B C35B C36B 120.23(16)
C31B C36B C35B 122.45(15)
C46B C41B C42B 115.02(14)
C46B C41B B 124.95(13)
C42B C41B B 119.99(13)
C43B C42B C41B 122.99(15)
C42B C43B C44B 120.10(16)
C45B C44B C43B 118.53(15)
C44B C45B C46B 120.85(16)
C45B C46B C41B 122.43(16)

loop_
_geom_bond_atom_site_label_1
_geom_bond_atom_site_label_2
_geom_bond_distance
CT1 C3 1.2169(14)
CT1 C4 1.2193(14)
CT1 C2 1.2219(13)
CT1 C1 1.2225(14)
CT1 C5 1.2249(13)
CT1 Ru 1.91389(17)
CT2 O2 0.7051(9)
CT2 O1 0.7052(9)
CT2 Ru 1.90418(17)
Ru O1 2.0207(9)
Ru O2 2.0404(9)
Ru C5 2.2325(13)
Ru C1 2.2428(13)
Ru C4 2.2636(13)
Ru P1 2.2939(4)
Ru C2 2.3025(13)
Ru C3 2.3092(13)
Ru P2 2.3727(4)
O1 O2 1.4104(13)
C1 C2 1.4369(18)
C1 C5 1.4482(18)
C1 C6 1.4947(19)
C2 C3 1.4282(19)
C2 C7 1.4988(18)
C3 C4 1.4354(18)
C3 C8 1.4953(19)
C4 C5 1.4289(19)
C4 C9 1.4949(19)
C5 C10 1.5014(18)
P1 O11 1.5778(10)
P1 O13 1.5805(10)
P1 O12 1.5978(10)
O11 C11C 1.459(4)
O11 C11A 1.470(4)
O12 C13 1.4499(17)
O13 C15 1.4350(19)
C11A C12A 1.276(7)
C11C C12C 1.390(7)
C13 C14 1.498(2)
C15 C16 1.504(2)
P2 C21 1.8270(13)
P2 C41 1.8290(13)
P2 C31 1.8325(13)
C21 C22 1.3973(18)
C21 C26 1.4006(18)
C22 C23 1.3947(19)
C23 C24 1.387(2)
C24 C25 1.392(2)
C25 C26 1.3894(19)
C31 C36 1.3957(19)
C31 C32 1.4009(19)
C32 C33 1.392(2)
C33 C34 1.384(2)
C34 C35 1.389(2)
C35 C36 1.394(2)
C41 C46 1.3949(19)
C41 C42 1.3950(19)
C42 C43 1.395(2)
C43 C44 1.385(2)
C44 C45 1.390(2)
C45 C46 1.388(2)
B C31B 1.644(2)
B C41B 1.649(2)
B C21B 1.652(2)
B C11B 1.652(2)
C11B C12B 1.4030(19)
C11B C16B 1.409(2)
C12B C13B 1.396(2)
C13B C14B 1.386(2)
C14B C15B 1.391(2)
C15B C16B 1.394(2)
C21B C26B 1.4012(19)
C21B C22B 1.408(2)
C22B C23B 1.393(2)
C23B C24B 1.390(2)
C24B C25B 1.386(2)
C25B C26B 1.399(2)
C31B C36B 1.397(2)
C31B C32B 1.412(2)
C32B C33B 1.392(2)
C33B C34B 1.385(3)
C34B C35B 1.383(3)
C35B C36B 1.400(2)
C41B C46B 1.400(2)
C41B C42B 1.409(2)
C42B C43B 1.392(2)
C43B C44B 1.392(3)
C44B C45B 1.378(3)
C45B C46B 1.400(2)

loop_
_geom_torsion_atom_site_label_1
_geom_torsion_atom_site_label_2
_geom_torsion_atom_site_label_3
_geom_torsion_atom_site_label_4
_geom_torsion
Ru CT2 O1 O2 35(89)
Ru CT2 O2 O1 -35(89)
Ru O1 O2 CT2 145(100)
CT2 O1 O2 Ru -145(100)
C3 CT1 C1 C2 -0.58(16)
C4 CT1 C1 C2 -179.69(14)
C5 CT1 C1 C2 179.43(10)
Ru CT1 C1 C2 -92.38(7)
C3 CT1 C1 C5 179.99(14)
C4 CT1 C1 C5 0.88(16)
C2 CT1 C1 C5 -179.43(10)
Ru CT1 C1 C5 88.19(7)
C3 CT1 C1 C6 -92.2(6)
C4 CT1 C1 C6 88.7(6)
C2 CT1 C1 C6 -91.6(5)
C5 CT1 C1 C6 87.8(5)
Ru CT1 C1 C6 176.0(5)
C3 CT1 C1 Ru 91.80(13)
C4 CT1 C1 Ru -87.31(13)
C2 CT1 C1 Ru 92.38(7)
C5 CT1 C1 Ru -88.19(7)
C4 CT1 C2 C3 0.05(16)
C1 CT1 C2 C3 -179.64(10)
C5 CT1 C2 C3 179.42(14)
Ru CT1 C2 C3 -91.85(7)
C3 CT1 C2 C1 179.64(10)
C4 CT1 C2 C1 179.69(14)
C5 CT1 C2 C1 -0.94(16)
Ru CT1 C2 C1 87.78(7)
C3 CT1 C2 Ru 91.85(7)
C4 CT1 C2 Ru 91.91(13)
C1 CT1 C2 Ru -87.78(7)
C5 CT1 C2 Ru -88.72(13)
C5 C1 C2 CT1 0.48(8)
C6 C1 C2 CT1 163.37(15)
Ru C1 C2 CT1 -62.54(5)
CT1 C1 C2 C3 0.31(8)
C5 C1 C2 C3 0.79(14)
C6 C1 C2 C3 163.68(13)
Ru C1 C2 C3 -62.23(9)
CT1 C1 C2 C7 -168.86(15)
C5 C1 C2 C7 -168.38(12)
C6 C1 C2 C7 -5.5(2)
Ru C1 C2 C7 128.60(13)
CT1 C1 C2 Ru 62.54(5)
C5 C1 C2 Ru 63.02(9)
C6 C1 C2 Ru -134.09(14)
C4 CT1 C3 C2 -179.97(10)
C1 CT1 C3 C2 0.58(16)
C5 CT1 C3 C2 -179.44(13)
Ru CT1 C3 C2 91.11(7)
C2 CT1 C3 C4 179.97(10)
C1 CT1 C3 C4 -179.45(14)
C5 CT1 C3 C4 0.53(16)
Ru CT1 C3 C4 -88.92(7)
C4 CT1 C3 Ru 88.92(7)
C2 CT1 C3 Ru -91.11(7)
C1 CT1 C3 Ru -90.53(13)
C5 CT1 C3 Ru 89.45(13)
C1 C2 C3 CT1 -0.31(8)
C7 C2 C3 CT1 168.88(15)
Ru C2 C3 CT1 -60.70(5)
CT1 C2 C3 C4 -0.03(8)
C1 C2 C3 C4 -0.34(15)
C7 C2 C3 C4 168.86(12)
Ru C2 C3 C4 -60.73(9)
CT1 C2 C3 C8 -177.78(16)
C1 C2 C3 C8 -178.09(13)
C7 C2 C3 C8 -8.9(2)
Ru C2 C3 C8 121.52(14)
CT1 C2 C3 Ru 60.70(5)
C1 C2 C3 Ru 60.39(9)
C7 C2 C3 Ru -130.42(13)
C3 CT1 C4 C5 179.67(10)
C2 CT1 C4 C5 179.62(14)
C1 CT1 C4 C5 -0.89(16)
Ru CT1 C4 C5 -87.79(7)
C2 CT1 C4 C3 -0.05(16)
C1 CT1 C4 C3 179.44(14)
C5 CT1 C4 C3 -179.67(10)
Ru CT1 C4 C3 92.54(7)
C3 CT1 C4 Ru -92.54(7)
C2 CT1 C4 Ru -92.59(13)
C1 CT1 C4 Ru 86.91(13)
C5 CT1 C4 Ru 87.79(7)
C2 C3 C4 CT1 0.03(8)
C8 C3 C4 CT1 177.85(15)
Ru C3 C4 CT1 -61.79(5)
CT1 C3 C4 C5 -0.28(8)
C2 C3 C4 C5 -0.26(15)
C8 C3 C4 C5 177.57(12)
Ru C3 C4 C5 -62.07(9)
CT1 C3 C4 C9 -177.62(15)
C2 C3 C4 C9 -177.59(13)
C8 C3 C4 C9 0.2(2)
Ru C3 C4 C9 120.59(14)
CT1 C3 C4 Ru 61.79(5)
C2 C3 C4 Ru 61.81(9)
C8 C3 C4 Ru -120.36(13)
C3 CT1 C5 C4 -0.53(16)
C2 CT1 C5 C4 -179.61(14)
C1 CT1 C5 C4 179.45(10)
Ru CT1 C5 C4 90.40(7)
C3 CT1 C5 C1 -179.99(14)
C4 CT1 C5 C1 -179.45(10)
C2 CT1 C5 C1 0.94(16)
Ru CT1 C5 C1 -89.06(7)
C3 CT1 C5 Ru -90.93(13)
C4 CT1 C5 Ru -90.40(7)
C2 CT1 C5 Ru 89.99(13)
C1 CT1 C5 Ru 89.06(7)
C3 C4 C5 CT1 0.28(8)
C9 C4 C5 CT1 177.54(16)
Ru C4 C5 CT1 -63.82(5)
CT1 C4 C5 C1 0.46(8)
C3 C4 C5 C1 0.74(15)
C9 C4 C5 C1 178.00(13)
Ru C4 C5 C1 -63.36(9)
CT1 C4 C5 C10 -169.04(15)
C3 C4 C5 C10 -168.76(12)
C9 C4 C5 C10 8.5(2)
Ru C4 C5 C10 127.13(14)
CT1 C4 C5 Ru 63.82(5)
C3 C4 C5 Ru 64.11(9)
C9 C4 C5 Ru -118.63(14)
C2 C1 C5 CT1 -0.48(8)
C6 C1 C5 CT1 -163.52(15)
Ru C1 C5 CT1 64.58(5)
CT1 C1 C5 C4 -0.46(8)
C2 C1 C5 C4 -0.95(15)
C6 C1 C5 C4 -163.98(13)
Ru C1 C5 C4 64.12(9)
CT1 C1 C5 C10 169.26(15)
C2 C1 C5 C10 168.77(12)
C6 C1 C5 C10 5.7(2)
Ru C1 C5 C10 -126.16(13)
CT1 C1 C5 Ru -64.58(5)
C2 C1 C5 Ru -65.06(9)
C6 C1 C5 Ru 131.90(13)
O13 P1 O11 C11C -87.0(4)
O12 P1 O11 C11C 19.1(4)
Ru P1 O11 C11C 146.7(4)
O13 P1 O11 C11A -53.1(4)
O12 P1 O11 C11A 53.0(4)
Ru P1 O11 C11A -179.4(4)
O11 P1 O12 C13 66.80(12)
O13 P1 O12 C13 179.17(12)
Ru P1 O12 C13 -58.27(12)
O11 P1 O13 C15 60.69(17)
O12 P1 O13 C15 -48.77(17)
Ru P1 O13 C15 -173.49(15)
C11C O11 C11A C12A -86.0(7)
P1 O11 C11A C12A 173.0(3)
C11A O11 C11C C12C 79.2(6)
P1 O11 C11C C12C 179.4(4)
P1 O12 C13 C14 179.78(10)
P1 O13 C15 C16 175.93(14)
C41 P2 C21 C22 -4.85(13)
C31 P2 C21 C22 103.55(12)
Ru P2 C21 C22 -130.39(10)
C41 P2 C21 C26 175.73(10)
C31 P2 C21 C26 -75.87(11)
Ru P2 C21 C26 50.19(11)
C26 C21 C22 C23 -1.0(2)
P2 C21 C22 C23 179.63(10)
C21 C22 C23 C24 -0.1(2)
C22 C23 C24 C25 0.8(2)
C23 C24 C25 C26 -0.4(2)
C24 C25 C26 C21 -0.6(2)
C22 C21 C26 C25 1.3(2)
P2 C21 C26 C25 -179.22(11)
C21 P2 C31 C36 122.78(12)
C41 P2 C31 C36 -127.79(12)
Ru P2 C31 C36 1.68(13)
C21 P2 C31 C32 -57.15(11)
C41 P2 C31 C32 52.27(11)
Ru P2 C31 C32 -178.25(9)
C36 C31 C32 C33 2.1(2)
P2 C31 C32 C33 -177.95(11)
C31 C32 C33 C34 -1.9(2)
C32 C33 C34 C35 0.1(2)
C33 C34 C35 C36 1.5(3)
C34 C35 C36 C31 -1.2(2)
C32 C31 C36 C35 -0.6(2)
P2 C31 C36 C35 179.50(11)
C21 P2 C41 C46 -60.35(12)
C31 P2 C41 C46 -166.62(11)
Ru P2 C41 C46 62.31(11)
C21 P2 C41 C42 123.38(11)
C31 P2 C41 C42 17.11(13)
Ru P2 C41 C42 -113.96(11)
C46 C41 C42 C43 0.7(2)
P2 C41 C42 C43 176.94(11)
C41 C42 C43 C44 -0.8(2)
C42 C43 C44 C45 0.1(2)
C43 C44 C45 C46 0.6(2)
C44 C45 C46 C41 -0.7(2)
C42 C41 C46 C45 0.0(2)
P2 C41 C46 C45 -176.38(11)
C31B B C11B C12B 9.33(18)
C41B B C11B C12B -107.68(15)
C21B B C11B C12B 130.95(13)
C31B B C11B C16B -168.60(13)
C41B B C11B C16B 74.39(16)
C21B B C11B C16B -46.98(17)
C16B C11B C12B C13B -0.2(2)
B C11B C12B C13B -178.19(13)
C11B C12B C13B C14B 0.8(2)
C12B C13B C14B C15B -0.5(2)
C13B C14B C15B C16B -0.4(2)
C14B C15B C16B C11B 1.0(2)
C12B C11B C16B C15B -0.7(2)
B C11B C16B C15B 177.39(14)
C31B B C21B C26B -103.34(15)
C41B B C21B C26B 13.64(18)
C11B B C21B C26B 135.62(13)
C31B B C21B C22B 77.71(16)
C41B B C21B C22B -165.32(13)
C11B B C21B C22B -43.34(17)
C26B C21B C22B C23B -0.5(2)
B C21B C22B C23B 178.56(14)
C21B C22B C23B C24B -0.4(3)
C22B C23B C24B C25B 0.7(2)
C23B C24B C25B C26B -0.2(2)
C24B C25B C26B C21B -0.8(2)
C22B C21B C26B C25B 1.1(2)
B C21B C26B C25B -177.95(13)
C41B B C31B C36B -127.97(14)
C21B B C31B C36B -7.99(19)
C11B B C31B C36B 111.38(15)
C41B B C31B C32B 50.59(16)
C21B B C31B C32B 170.57(12)
C11B B C31B C32B -70.07(16)
C36B C31B C32B C33B -0.7(2)
B C31B C32B C33B -179.41(14)
C31B C32B C33B C34B 0.7(2)
C32B C33B C34B C35B -0.1(2)
C33B C34B C35B C36B -0.4(2)
C32B C31B C36B C35B 0.2(2)
B C31B C36B C35B 178.78(14)
C34B C35B C36B C31B 0.4(2)
C31B B C41B C46B -130.65(14)
C21B B C41B C46B 108.88(16)
C11B B C41B C46B -10.74(19)
C31B B C41B C42B 46.69(16)
C21B B C41B C42B -73.79(16)
C11B B C41B C42B 166.60(13)
C46B C41B C42B C43B 2.1(2)
B C41B C42B C43B -175.51(14)
C41B C42B C43B C44B 0.4(2)
C42B C43B C44B C45B -2.4(3)
C43B C44B C45B C46B 1.8(3)
C44B C45B C46B C41B 0.8(3)
C42B C41B C46B C45B -2.7(2)
B C41B C46B C45B 174.78(15)
